data_7004514
loop_
_publ_author_name
'Fuller, Anna-Marie'
'Mountford, Andrew J.'
'Coles, Simon J.'
'Horton, Peter N.'
'Hughes, David L.'
'Hursthouse, Michael B.'
'Male, Louise'
'Lancaster, Simon J.'

_publ_section_title
;
 The synthesis, molecular structure and supramolecular architecture of
 complexes between the ammonia adduct of tris(pentafluorophenyl)boron
 and a series of mono and polydentate hydrogen-bond acceptors
;
_journal_issue 45
_journal_name_full 'Dalton Transactions'
_journal_page_first 6381
_journal_page_last 6392
_journal_paper_doi 10.1039/b808208a
_journal_year 2008
_chemical_formula_moiety 'C18 H3 B F15 N, C2 H3 N'
_chemical_formula_structural (C6F5)3B-NH3.MeCN
_chemical_formula_sum 'C20 H6 B F15 N2'
_chemical_formula_weight 570.08
_chemical_name_common AnnaF4
_chemical_name_systematic
;
?
;
_space_group_IT_number 2
_symmetry_cell_setting triclinic
_symmetry_space_group_name_Hall '-P 1'
_symmetry_space_group_name_H-M 'P -1'
_atom_sites_solution_hydrogens geom
_atom_sites_solution_primary direct
_atom_sites_solution_secondary difmap
_cell_angle_alpha 101.070(7)
_cell_angle_beta 100.590(7)
_cell_angle_gamma 103.133(6)
_cell_formula_units_Z 2
_cell_length_a 9.2789(7)
_cell_length_b 9.9867(6)
_cell_length_c 11.7257(10)
_cell_measurement_temperature 140(1)
_cell_volume 1008.64(14)
_computing_cell_refinement
;
CrysAlis RED, Oxford Diffraction Ltd., Version 1.171.29.9
;
_computing_data_collection
;
CrysAlis CCD, Oxford Diffraction Ltd., Version 1.171.29.9
;
_computing_data_reduction
;
CrysAlis RED, Oxford Diffraction Ltd., Version 1.171.29.9
;
_computing_molecular_graphics 'ORTEP (Johnson, 1971)'
_computing_publication_material 'SHELXL-97 (Sheldrick, 1997b)'
_computing_structure_refinement 'SHELXL-97 (Sheldrick, 1997b)'
_computing_structure_solution 'SHELXS-97 (Sheldrick, 1997a)'
_diffrn_ambient_temperature 140(1)
_diffrn_detector_area_resol_mean 16.0050
_diffrn_measured_fraction_theta_full 0.974
_diffrn_measured_fraction_theta_max 0.974
_diffrn_measurement_device_type 'Oxford Diffraction Xcalibur 3/CCD'
_diffrn_measurement_method 'Thin slice \f and \w scans'
_diffrn_radiation_monochromator graphite
_diffrn_radiation_source 'Enhance (Mo) X-ray Source'
_diffrn_radiation_type Mo-K\a
_diffrn_radiation_wavelength 0.71073
_diffrn_reflns_av_R_equivalents 0.0236
_diffrn_reflns_av_sigmaI/netI 0.0276
_diffrn_reflns_limit_h_max 13
_diffrn_reflns_limit_h_min -13
_diffrn_reflns_limit_k_max 14
_diffrn_reflns_limit_k_min -14
_diffrn_reflns_limit_l_max 16
_diffrn_reflns_limit_l_min -16
_diffrn_reflns_number 15631
_diffrn_reflns_theta_full 30.00
_diffrn_reflns_theta_max 30.00
_diffrn_reflns_theta_min 3.76
_exptl_absorpt_coefficient_mu 0.209
_exptl_absorpt_correction_T_max 0.947
_exptl_absorpt_correction_T_min 0.900
_exptl_absorpt_correction_type multi-scan
_exptl_absorpt_process_details
;
CrysAlis RED, Oxford Diffraction Ltd., Version 1.171.29.9
Empirical absorption correction using spherical harmonics,
implemented in SCALE3 ABSPACK scaling algorithm.
;
_exptl_crystal_colour colourless
_exptl_crystal_density_diffrn 1.877
_exptl_crystal_density_method 'not measured'
_exptl_crystal_description block
_exptl_crystal_F_000 560
_exptl_crystal_size_max 0.74
_exptl_crystal_size_mid 0.59
_exptl_crystal_size_min 0.26
_refine_diff_density_max 0.290
_refine_diff_density_min -0.231
_refine_diff_density_rms 0.044
_refine_ls_extinction_method none
_refine_ls_goodness_of_fit_ref 1.087
_refine_ls_hydrogen_treatment refall
_refine_ls_matrix_type full
_refine_ls_number_parameters 367
_refine_ls_number_reflns 5727
_refine_ls_number_restraints 0
_refine_ls_restrained_S_all 1.087
_refine_ls_R_factor_all 0.0489
_refine_ls_R_factor_gt 0.0321
_refine_ls_shift/su_max 0.001
_refine_ls_shift/su_mean 0.000
_refine_ls_structure_factor_coef Fsqd
_refine_ls_weighting_details 'calc w=1/[\s^2^(Fo^2^)+(0.0447P)^2^+0.0456P] where P=(Fo^2^+2Fc^2^)/3'
_refine_ls_weighting_scheme calc
_refine_ls_wR_factor_gt 0.0831
_refine_ls_wR_factor_ref 0.0870
_reflns_number_gt 4290
_reflns_number_total 5727
_reflns_threshold_expression I>2sigma(I)
_cod_data_source_file b808208a.txt
_cod_data_source_block 2
_cod_depositor_comments
;
The following automatic conversions were performed:
'_symmetry_cell_setting' value 'Triclinic' changed to 'triclinic'
according to '/home/saulius/struct/CIF-dictionaries/cif_core.dic'
dictionary named 'cif_core.dic' version 2.4.1 from 2010-06-29.

Automatic conversion script
Id: cif_fix_enum 1527 2010-12-29 10:47:43Z saulius 
;
_cod_original_cell_volume 1008.64(13)
_cod_original_sg_symbol_H-M P-1
_cod_database_code 7004514

loop_
_symmetry_equiv_pos_as_xyz
'x, y, z'
'-x, -y, -z'

loop_
_atom_site_label
_atom_site_type_symbol
_atom_site_fract_x
_atom_site_fract_y
_atom_site_fract_z
_atom_site_U_iso_or_equiv
_atom_site_adp_type
_atom_site_occupancy
_atom_site_symmetry_multiplicity
_atom_site_calc_flag
_atom_site_refinement_flags
_atom_site_disorder_assembly
_atom_site_disorder_group
N1 N 0.48388(13) 0.74293(11) 0.06482(9) 0.0215(2) Uani 1 1 d . . .
B1 B 0.43508(15) 0.79109(13) 0.18856(11) 0.0188(2) Uani 1 1 d . . .
C11 C 0.27144(14) 0.82901(12) 0.15547(10) 0.0195(2) Uani 1 1 d . . .
C12 C 0.15351(15) 0.74161(12) 0.06116(11) 0.0237(2) Uani 1 1 d . . .
F12 F 0.17250(9) 0.62062(8) -0.00266(7) 0.03058(18) Uani 1 1 d . . .
C13 C 0.01396(15) 0.76675(14) 0.02669(12) 0.0290(3) Uani 1 1 d . . .
F13 F -0.09248(10) 0.67759(9) -0.06667(8) 0.0430(2) Uani 1 1 d . . .
C14 C -0.01530(15) 0.88436(15) 0.09042(13) 0.0308(3) Uani 1 1 d . . .
F14 F -0.15089(10) 0.91126(10) 0.05946(9) 0.0443(2) Uani 1 1 d . . .
C15 C 0.09496(15) 0.97336(13) 0.18618(12) 0.0278(3) Uani 1 1 d . . .
F15 F 0.06729(10) 1.08841(9) 0.24858(8) 0.0398(2) Uani 1 1 d . . .
C16 C 0.23417(14) 0.94473(12) 0.21756(11) 0.0220(2) Uani 1 1 d . . .
F16 F 0.33479(9) 1.03663(7) 0.31315(6) 0.02721(16) Uani 1 1 d . . .
C21 C 0.57690(14) 0.92938(12) 0.26247(10) 0.0192(2) Uani 1 1 d . . .
C22 C 0.60325(14) 1.04796(12) 0.21511(10) 0.0218(2) Uani 1 1 d . . .
F22 F 0.50604(9) 1.04815(7) 0.11305(6) 0.02752(17) Uani 1 1 d . . .
C23 C 0.72343(16) 1.16724(12) 0.26291(11) 0.0259(3) Uani 1 1 d . . .
F23 F 0.74085(10) 1.27602(8) 0.20905(7) 0.0379(2) Uani 1 1 d . . .
C24 C 0.82516(14) 1.17504(13) 0.36661(12) 0.0262(3) Uani 1 1 d . . .
F24 F 0.94295(9) 1.29093(8) 0.41546(8) 0.0371(2) Uani 1 1 d . . .
C25 C 0.80389(14) 1.06315(13) 0.41982(11) 0.0246(2) Uani 1 1 d . . .
F25 F 0.89809(9) 1.07275(8) 0.52419(7) 0.03327(18) Uani 1 1 d . . .
C26 C 0.68374(14) 0.94269(12) 0.36624(10) 0.0215(2) Uani 1 1 d . . .
F26 F 0.67715(9) 0.83681(8) 0.42216(7) 0.02886(17) Uani 1 1 d . . .
C31 C 0.40773(13) 0.65770(11) 0.25227(10) 0.0183(2) Uani 1 1 d . . .
C32 C 0.37341(14) 0.67700(12) 0.36360(10) 0.0200(2) Uani 1 1 d . . .
F32 F 0.36774(9) 0.80700(7) 0.41855(6) 0.02724(17) Uani 1 1 d . . .
C33 C 0.34340(14) 0.57127(13) 0.42301(10) 0.0217(2) Uani 1 1 d . . .
F33 F 0.31255(10) 0.59867(8) 0.53131(6) 0.03231(18) Uani 1 1 d . . .
C34 C 0.34562(14) 0.43588(12) 0.37129(11) 0.0216(2) Uani 1 1 d . . .
F34 F 0.31667(10) 0.33275(8) 0.42802(7) 0.03200(18) Uani 1 1 d . . .
C35 C 0.37837(14) 0.41010(12) 0.26129(11) 0.0216(2) Uani 1 1 d . . .
F35 F 0.38166(10) 0.27956(7) 0.20788(7) 0.03131(18) Uani 1 1 d . . .
C36 C 0.40684(13) 0.51926(12) 0.20445(10) 0.0195(2) Uani 1 1 d . . .
F36 F 0.43244(9) 0.48152(7) 0.09430(6) 0.02779(17) Uani 1 1 d . . .
N4 N 0.75287(15) 0.65740(14) 0.17706(12) 0.0392(3) Uani 1 1 d . . .
C41 C 0.84998(16) 0.62555(14) 0.22885(12) 0.0302(3) Uani 1 1 d . . .
C42 C 0.9779(2) 0.58649(19) 0.29172(18) 0.0449(4) Uani 1 1 d . . .
H1A H 0.4214(18) 0.6690(16) 0.0117(14) 0.028(4) Uiso 1 1 d . . .
H1B H 0.5726(18) 0.7173(15) 0.0799(13) 0.029(4) Uiso 1 1 d . . .
H1C H 0.5017(17) 0.8119(16) 0.0251(13) 0.026(4) Uiso 1 1 d . . .
H42A H 1.060(3) 0.667(2) 0.333(2) 0.071(6) Uiso 1 1 d . . .
H42B H 0.942(2) 0.545(2) 0.347(2) 0.064(6) Uiso 1 1 d . . .
H42C H 1.000(3) 0.516(3) 0.236(2) 0.096(8) Uiso 1 1 d . . .

loop_
_atom_site_aniso_label
_atom_site_aniso_U_11
_atom_site_aniso_U_22
_atom_site_aniso_U_33
_atom_site_aniso_U_23
_atom_site_aniso_U_13
_atom_site_aniso_U_12
N1 0.0315(6) 0.0186(5) 0.0175(5) 0.0049(4) 0.0093(4) 0.0096(4)
B1 0.0270(6) 0.0168(6) 0.0161(6) 0.0053(5) 0.0083(5) 0.0089(5)
C11 0.0260(6) 0.0168(5) 0.0182(5) 0.0074(4) 0.0075(4) 0.0067(4)
C12 0.0302(6) 0.0202(5) 0.0213(6) 0.0063(5) 0.0076(5) 0.0059(5)
F12 0.0361(4) 0.0230(4) 0.0264(4) -0.0022(3) 0.0041(3) 0.0054(3)
C13 0.0265(6) 0.0308(7) 0.0273(6) 0.0113(5) 0.0025(5) 0.0024(5)
F13 0.0311(4) 0.0466(5) 0.0397(5) 0.0085(4) -0.0062(4) 0.0012(4)
C14 0.0237(6) 0.0353(7) 0.0422(8) 0.0215(6) 0.0114(6) 0.0124(5)
F14 0.0268(4) 0.0523(5) 0.0635(6) 0.0280(5) 0.0102(4) 0.0186(4)
C15 0.0316(7) 0.0245(6) 0.0371(7) 0.0138(5) 0.0170(6) 0.0145(5)
F15 0.0397(5) 0.0316(4) 0.0586(6) 0.0102(4) 0.0226(4) 0.0223(4)
C16 0.0267(6) 0.0191(5) 0.0230(6) 0.0071(4) 0.0092(5) 0.0075(5)
F16 0.0334(4) 0.0203(3) 0.0273(4) -0.0004(3) 0.0090(3) 0.0100(3)
C21 0.0259(6) 0.0170(5) 0.0181(5) 0.0042(4) 0.0100(4) 0.0088(4)
C22 0.0307(6) 0.0196(5) 0.0175(5) 0.0045(4) 0.0091(5) 0.0089(5)
F22 0.0427(4) 0.0209(3) 0.0187(3) 0.0081(3) 0.0050(3) 0.0072(3)
C23 0.0354(7) 0.0184(5) 0.0268(6) 0.0072(5) 0.0141(5) 0.0060(5)
F23 0.0524(5) 0.0221(4) 0.0373(4) 0.0135(3) 0.0125(4) 0.0000(3)
C24 0.0249(6) 0.0207(6) 0.0300(6) -0.0004(5) 0.0102(5) 0.0026(5)
F24 0.0306(4) 0.0264(4) 0.0449(5) 0.0018(3) 0.0067(4) -0.0028(3)
C25 0.0243(6) 0.0268(6) 0.0234(6) 0.0027(5) 0.0063(5) 0.0109(5)
F25 0.0283(4) 0.0350(4) 0.0319(4) 0.0046(3) -0.0023(3) 0.0103(3)
C26 0.0273(6) 0.0195(5) 0.0224(6) 0.0070(5) 0.0101(5) 0.0109(5)
F26 0.0343(4) 0.0253(4) 0.0283(4) 0.0128(3) 0.0025(3) 0.0094(3)
C31 0.0212(5) 0.0167(5) 0.0185(5) 0.0048(4) 0.0054(4) 0.0074(4)
C32 0.0253(6) 0.0171(5) 0.0194(5) 0.0035(4) 0.0067(5) 0.0087(4)
F32 0.0447(5) 0.0205(3) 0.0229(4) 0.0046(3) 0.0158(3) 0.0159(3)
C33 0.0253(6) 0.0258(6) 0.0170(5) 0.0074(5) 0.0070(4) 0.0092(5)
F33 0.0499(5) 0.0342(4) 0.0223(4) 0.0126(3) 0.0186(4) 0.0174(4)
C34 0.0232(6) 0.0194(5) 0.0230(6) 0.0106(5) 0.0032(5) 0.0050(4)
F34 0.0440(5) 0.0247(4) 0.0314(4) 0.0170(3) 0.0097(4) 0.0085(3)
C35 0.0254(6) 0.0145(5) 0.0243(6) 0.0038(4) 0.0040(5) 0.0069(4)
F35 0.0473(5) 0.0147(3) 0.0337(4) 0.0051(3) 0.0111(4) 0.0115(3)
C36 0.0243(6) 0.0183(5) 0.0169(5) 0.0027(4) 0.0069(4) 0.0073(4)
F36 0.0458(5) 0.0192(3) 0.0228(4) 0.0031(3) 0.0170(3) 0.0122(3)
N4 0.0349(7) 0.0471(7) 0.0417(7) 0.0158(6) 0.0119(6) 0.0164(6)
C41 0.0314(7) 0.0281(6) 0.0280(7) 0.0061(5) 0.0069(5) 0.0030(5)
C42 0.0402(9) 0.0357(9) 0.0452(10) 0.0081(8) -0.0123(8) 0.0027(7)

loop_
_atom_type_symbol
_atom_type_description
_atom_type_scat_dispersion_real
_atom_type_scat_dispersion_imag
_atom_type_scat_source
C C 0.0033 0.0016 'International Tables Vol C Tables 4.2.6.8 and 6.1.1.4'
H H 0.0000 0.0000 'International Tables Vol C Tables 4.2.6.8 and 6.1.1.4'
B B 0.0013 0.0007 'International Tables Vol C Tables 4.2.6.8 and 6.1.1.4'
N N 0.0061 0.0033 'International Tables Vol C Tables 4.2.6.8 and 6.1.1.4'
F F 0.0171 0.0103 'International Tables Vol C Tables 4.2.6.8 and 6.1.1.4'

loop_
_geom_angle_atom_site_label_1
_geom_angle_atom_site_label_2
_geom_angle_atom_site_label_3
_geom_angle
_geom_angle_site_symmetry_1
_geom_angle_site_symmetry_3
_geom_angle_publ_flag
B1 N1 H1A 117.1(10) . . ?
B1 N1 H1B 110.0(9) . . ?
H1A N1 H1B 103.5(13) . . ?
B1 N1 H1C 114.1(9) . . ?
H1A N1 H1C 105.4(13) . . ?
H1B N1 H1C 105.7(13) . . ?
N1 B1 C21 102.66(9) . . ?
N1 B1 C31 109.38(9) . . ?
C21 B1 C31 115.66(9) . . ?
N1 B1 C11 107.85(9) . . ?
C21 B1 C11 113.47(9) . . ?
C31 B1 C11 107.47(9) . . ?
C12 C11 C16 113.55(11) . . ?
C12 C11 B1 121.15(10) . . ?
C16 C11 B1 125.27(10) . . ?
F12 C12 C13 115.87(11) . . ?
F12 C12 C11 119.37(11) . . ?
C13 C12 C11 124.75(12) . . ?
F13 C13 C14 120.33(12) . . ?
F13 C13 C12 120.69(12) . . ?
C14 C13 C12 118.97(12) . . ?
F14 C14 C15 120.37(12) . . ?
F14 C14 C13 120.37(13) . . ?
C15 C14 C13 119.25(12) . . ?
F15 C15 C14 119.56(11) . . ?
F15 C15 C16 120.44(12) . . ?
C14 C15 C16 119.99(12) . . ?
F16 C16 C15 115.99(11) . . ?
F16 C16 C11 120.58(11) . . ?
C15 C16 C11 123.43(12) . . ?
C26 C21 C22 113.41(11) . . ?
C26 C21 B1 127.95(10) . . ?
C22 C21 B1 118.54(10) . . ?
F22 C22 C23 115.99(10) . . ?
F22 C22 C21 119.14(10) . . ?
C23 C22 C21 124.86(11) . . ?
F23 C23 C24 120.35(11) . . ?
F23 C23 C22 120.48(12) . . ?
C24 C23 C22 119.16(11) . . ?
F24 C24 C23 120.25(11) . . ?
F24 C24 C25 120.71(12) . . ?
C23 C24 C25 119.04(11) . . ?
F25 C25 C24 119.45(11) . . ?
F25 C25 C26 120.70(11) . . ?
C24 C25 C26 119.84(11) . . ?
F26 C26 C21 121.15(11) . . ?
F26 C26 C25 115.23(11) . . ?
C21 C26 C25 123.62(11) . . ?
C36 C31 C32 113.24(10) . . ?
C36 C31 B1 127.09(10) . . ?
C32 C31 B1 119.58(9) . . ?
F32 C32 C33 116.87(10) . . ?
F32 C32 C31 118.86(10) . . ?
C33 C32 C31 124.27(10) . . ?
F33 C33 C32 120.76(10) . . ?
F33 C33 C34 119.46(10) . . ?
C32 C33 C34 119.78(10) . . ?
F34 C34 C35 121.06(10) . . ?
F34 C34 C33 120.26(11) . . ?
C35 C34 C33 118.68(10) . . ?
F35 C35 C34 120.48(10) . . ?
F35 C35 C36 119.90(10) . . ?
C34 C35 C36 119.61(10) . . ?
F36 C36 C35 114.94(10) . . ?
F36 C36 C31 120.64(10) . . ?
C35 C36 C31 124.41(10) . . ?
N4 C41 C42 177.65(17) . . ?
C41 C42 H42A 112.3(13) . . ?
C41 C42 H42B 105.1(14) . . ?
H42A C42 H42B 107.5(19) . . ?
C41 C42 H42C 107.3(16) . . ?
H42A C42 H42C 117(2) . . ?
H42B C42 H42C 107.4(19) . . ?

loop_
_geom_bond_atom_site_label_1
_geom_bond_atom_site_label_2
_geom_bond_distance
_geom_bond_site_symmetry_2
_geom_bond_publ_flag
N1 B1 1.6168(16) . ?
N1 H1A 0.875(16) . ?
N1 H1B 0.913(16) . ?
N1 H1C 0.904(15) . ?
B1 C21 1.6387(18) . ?
B1 C31 1.6417(16) . ?
B1 C11 1.6433(17) . ?
C11 C12 1.3903(17) . ?
C11 C16 1.3915(16) . ?
C12 F12 1.3598(14) . ?
C12 C13 1.3774(18) . ?
C13 F13 1.3399(15) . ?
C13 C14 1.3763(19) . ?
C14 F14 1.3454(14) . ?
C14 C15 1.371(2) . ?
C15 F15 1.3423(14) . ?
C15 C16 1.3854(17) . ?
C16 F16 1.3421(14) . ?
C21 C26 1.3841(16) . ?
C21 C22 1.3932(15) . ?
C22 F22 1.3604(14) . ?
C22 C23 1.3737(18) . ?
C23 F23 1.3514(13) . ?
C23 C24 1.3726(19) . ?
C24 F24 1.3426(14) . ?
C24 C25 1.3746(18) . ?
C25 F25 1.3396(14) . ?
C25 C26 1.3885(18) . ?
C26 F26 1.3429(13) . ?
C31 C36 1.3861(15) . ?
C31 C32 1.3881(16) . ?
C32 F32 1.3512(12) . ?
C32 C33 1.3777(16) . ?
C33 F33 1.3435(13) . ?
C33 C34 1.3779(16) . ?
C34 F34 1.3337(13) . ?
C34 C35 1.3691(17) . ?
C35 F35 1.3432(13) . ?
C35 C36 1.3840(16) . ?
C36 F36 1.3539(13) . ?
N4 C41 1.1336(18) . ?
C41 C42 1.451(2) . ?
C42 H42A 0.95(2) . ?
C42 H42B 0.91(2) . ?
C42 H42C 0.95(3) . ?

loop_
_geom_hbond_atom_site_label_D
_geom_hbond_atom_site_label_H
_geom_hbond_atom_site_label_A
_geom_hbond_distance_DH
_geom_hbond_distance_HA
_geom_hbond_distance_DA
_geom_hbond_angle_DHA
_geom_hbond_site_symmetry_A
N1 H1A F12 0.875(16) 2.217(15) 2.7660(14) 120.5(12) .
N1 H1A F36 0.875(16) 2.281(15) 2.6464(13) 105.1(11) .
N1 H1B N4 0.913(16) 2.114(16) 2.9807(17) 158.1(13) .
N1 H1C F22 0.904(15) 2.336(16) 3.2196(12) 165.6(13) 2_675
N1 H1C F22 0.904(15) 2.375(15) 2.9434(13) 120.9(12) .

loop_
_geom_torsion_atom_site_label_1
_geom_torsion_atom_site_label_2
_geom_torsion_atom_site_label_3
_geom_torsion_atom_site_label_4
_geom_torsion
_geom_torsion_site_symmetry_1
_geom_torsion_site_symmetry_2
_geom_torsion_site_symmetry_3
_geom_torsion_site_symmetry_4
_geom_torsion_publ_flag
N1 B1 C11 C12 44.29(14) . . . . ?
C21 B1 C11 C12 157.30(10) . . . . ?
C31 B1 C11 C12 -73.54(13) . . . . ?
N1 B1 C11 C16 -137.58(11) . . . . ?
C21 B1 C11 C16 -24.58(15) . . . . ?
C31 B1 C11 C16 104.59(12) . . . . ?
C16 C11 C12 F12 -176.47(10) . . . . ?
B1 C11 C12 F12 1.86(16) . . . . ?
C16 C11 C12 C13 2.57(17) . . . . ?
B1 C11 C12 C13 -179.10(11) . . . . ?
F12 C12 C13 F13 -1.92(17) . . . . ?
C11 C12 C13 F13 179.00(11) . . . . ?
F12 C12 C13 C14 177.43(11) . . . . ?
C11 C12 C13 C14 -1.6(2) . . . . ?
F13 C13 C14 F14 -0.18(19) . . . . ?
C12 C13 C14 F14 -179.54(11) . . . . ?
F13 C13 C14 C15 179.46(12) . . . . ?
C12 C13 C14 C15 0.10(19) . . . . ?
F14 C14 C15 F15 -0.49(19) . . . . ?
C13 C14 C15 F15 179.86(11) . . . . ?
F14 C14 C15 C16 179.89(11) . . . . ?
C13 C14 C15 C16 0.25(19) . . . . ?
F15 C15 C16 F16 1.02(17) . . . . ?
C14 C15 C16 F16 -179.36(11) . . . . ?
F15 C15 C16 C11 -178.74(11) . . . . ?
C14 C15 C16 C11 0.88(19) . . . . ?
C12 C11 C16 F16 178.09(10) . . . . ?
B1 C11 C16 F16 -0.16(17) . . . . ?
C12 C11 C16 C15 -2.16(17) . . . . ?
B1 C11 C16 C15 179.59(11) . . . . ?
N1 B1 C21 C26 -112.97(12) . . . . ?
C31 B1 C21 C26 6.06(16) . . . . ?
C11 B1 C21 C26 130.92(12) . . . . ?
N1 B1 C21 C22 62.97(12) . . . . ?
C31 B1 C21 C22 -178.01(10) . . . . ?
C11 B1 C21 C22 -53.14(13) . . . . ?
C26 C21 C22 F22 -179.95(10) . . . . ?
B1 C21 C22 F22 3.54(16) . . . . ?
C26 C21 C22 C23 1.04(17) . . . . ?
B1 C21 C22 C23 -175.47(11) . . . . ?
F22 C22 C23 F23 -0.28(17) . . . . ?
C21 C22 C23 F23 178.76(11) . . . . ?
F22 C22 C23 C24 179.29(11) . . . . ?
C21 C22 C23 C24 -1.68(19) . . . . ?
F23 C23 C24 F24 0.01(19) . . . . ?
C22 C23 C24 F24 -179.56(11) . . . . ?
F23 C23 C24 C25 179.54(11) . . . . ?
C22 C23 C24 C25 -0.02(19) . . . . ?
F24 C24 C25 F25 2.89(18) . . . . ?
C23 C24 C25 F25 -176.64(11) . . . . ?
F24 C24 C25 C26 -178.28(11) . . . . ?
C23 C24 C25 C26 2.18(18) . . . . ?
C22 C21 C26 F26 -178.55(10) . . . . ?
B1 C21 C26 F26 -2.44(18) . . . . ?
C22 C21 C26 C25 1.27(17) . . . . ?
B1 C21 C26 C25 177.38(11) . . . . ?
F25 C25 C26 F26 -4.27(16) . . . . ?
C24 C25 C26 F26 176.91(11) . . . . ?
F25 C25 C26 C21 175.90(10) . . . . ?
C24 C25 C26 C21 -2.91(19) . . . . ?
N1 B1 C31 C36 -7.40(16) . . . . ?
C21 B1 C31 C36 -122.66(12) . . . . ?
C11 B1 C31 C36 109.43(12) . . . . ?
N1 B1 C31 C32 176.28(10) . . . . ?
C21 B1 C31 C32 61.03(14) . . . . ?
C11 B1 C31 C32 -66.88(13) . . . . ?
C36 C31 C32 F32 -178.71(10) . . . . ?
B1 C31 C32 F32 -1.91(16) . . . . ?
C36 C31 C32 C33 0.93(17) . . . . ?
B1 C31 C32 C33 177.73(11) . . . . ?
F32 C32 C33 F33 -1.03(17) . . . . ?
C31 C32 C33 F33 179.32(11) . . . . ?
F32 C32 C33 C34 179.26(10) . . . . ?
C31 C32 C33 C34 -0.39(19) . . . . ?
F33 C33 C34 F34 0.31(17) . . . . ?
C32 C33 C34 F34 -179.98(11) . . . . ?
F33 C33 C34 C35 -179.52(11) . . . . ?
C32 C33 C34 C35 0.19(18) . . . . ?
F34 C34 C35 F35 0.17(18) . . . . ?
C33 C34 C35 F35 180.00(11) . . . . ?
F34 C34 C35 C36 179.55(11) . . . . ?
C33 C34 C35 C36 -0.62(18) . . . . ?
F35 C35 C36 F36 1.73(16) . . . . ?
C34 C35 C36 F36 -177.66(11) . . . . ?
F35 C35 C36 C31 -179.31(11) . . . . ?
C34 C35 C36 C31 1.30(19) . . . . ?
C32 C31 C36 F36 177.51(10) . . . . ?
B1 C31 C36 F36 1.00(18) . . . . ?
C32 C31 C36 C35 -1.39(17) . . . . ?
B1 C31 C36 C35 -177.90(11) . . . . ?
